data_7105774
loop_
_publ_author_name
'Kelly Kilpin'
'Ursula Paul'
'Ai-Lan Lee'
'James Crowley'

_publ_section_title
;
 Gold(I) \^aClick\^a 1,2,3-triazolylidenes: Synthesis, Self-Assembly and
 Catalysis.
;
_journal_name_full Chem.Commun.
_journal_page_first 328
_journal_paper_doi 10.1039/c0cc02185g
_journal_volume 47
_journal_year 2011
_chemical_formula_moiety 'C16 H15 Au Cl N3'
_chemical_formula_sum 'C16 H15 Au Cl N3'
_chemical_formula_weight 481.73
_chemical_name_systematic
;
?
;
_space_group_IT_number 19
_symmetry_cell_setting orthorhombic
_symmetry_space_group_name_Hall 'P 2ac 2ab'
_symmetry_space_group_name_H-M 'P 21 21 21'
_atom_sites_solution_hydrogens geom
_atom_sites_solution_primary direct
_atom_sites_solution_secondary difmap
_audit_creation_method SHELXL-97
_cell_angle_alpha 90.00
_cell_angle_beta 90.00
_cell_angle_gamma 90.00
_cell_formula_units_Z 4
_cell_length_a 7.6316(10)
_cell_length_b 7.8947(9)
_cell_length_c 25.267(4)
_cell_measurement_reflns_used 5960
_cell_measurement_temperature 90(2)
_cell_measurement_theta_max 26.422
_cell_measurement_theta_min 2.788
_cell_volume 1522.3(4)
_computing_structure_refinement 'SHELXL-97 (Sheldrick, 1997)'
_diffrn_ambient_temperature 90(2)
_diffrn_measured_fraction_theta_full 0.995
_diffrn_measured_fraction_theta_max 0.995
_diffrn_radiation_monochromator graphite
_diffrn_radiation_source 'fine-focus sealed tube'
_diffrn_radiation_type MoK\a
_diffrn_radiation_wavelength 0.71073
_diffrn_reflns_av_R_equivalents 0.0462
_diffrn_reflns_av_sigmaI/netI 0.0243
_diffrn_reflns_limit_h_max 9
_diffrn_reflns_limit_h_min -9
_diffrn_reflns_limit_k_max 9
_diffrn_reflns_limit_k_min -8
_diffrn_reflns_limit_l_max 31
_diffrn_reflns_limit_l_min -31
_diffrn_reflns_number 28911
_diffrn_reflns_theta_full 26.49
_diffrn_reflns_theta_max 26.49
_diffrn_reflns_theta_min 3.04
_exptl_absorpt_coefficient_mu 9.835
_exptl_absorpt_correction_T_max 0.5460
_exptl_absorpt_correction_T_min 0.1505
_exptl_absorpt_correction_type multi-scan
_exptl_absorpt_process_details SADABS
_exptl_crystal_colour yellow
_exptl_crystal_density_diffrn 2.102
_exptl_crystal_density_method 'not measured'
_exptl_crystal_description irregular
_exptl_crystal_F_000 912
_exptl_crystal_size_max 0.31
_exptl_crystal_size_mid 0.24
_exptl_crystal_size_min 0.07
_refine_diff_density_max 0.761
_refine_diff_density_min -0.707
_refine_diff_density_rms 0.088
_refine_ls_abs_structure_details 'Flack H D (1983), Acta Cryst. A39, 876-881'
_refine_ls_abs_structure_Flack -0.021(7)
_refine_ls_extinction_method none
_refine_ls_goodness_of_fit_ref 1.046
_refine_ls_hydrogen_treatment constr
_refine_ls_matrix_type full
_refine_ls_number_parameters 191
_refine_ls_number_reflns 3141
_refine_ls_number_restraints 0
_refine_ls_restrained_S_all 1.046
_refine_ls_R_factor_all 0.0196
_refine_ls_R_factor_gt 0.0175
_refine_ls_shift/su_max 0.000
_refine_ls_shift/su_mean 0.000
_refine_ls_structure_factor_coef Fsqd
_refine_ls_weighting_details 'calc w=1/[\s^2^(Fo^2^)+(0.0139P)^2^+1.5415P] where P=(Fo^2^+2Fc^2^)/3'
_refine_ls_weighting_scheme calc
_refine_ls_wR_factor_gt 0.0378
_refine_ls_wR_factor_ref 0.0385
_reflns_number_gt 2969
_reflns_number_total 3141
_reflns_threshold_expression >2sigma(I)
_cod_data_source_file C0CC02185G.TXT
_cod_data_source_block kjk183
_cod_depositor_comments
;
The following automatic conversions were performed:
'_symmetry_cell_setting' value 'Orthorhombic' changed to 'orthorhombic'
according to '/home/saulius/struct/CIF-dictionaries/cif_core.dic'
dictionary named 'cif_core.dic' version 2.4.1 from 2010-06-29.

Automatic conversion script
Id: cif_fix_enum 1527 2010-12-29 10:47:43Z saulius 
;
_cod_original_cell_volume 1522.3(3)
_cod_original_sg_symbol_H-M P212121
_cod_database_code 7105774

loop_
_symmetry_equiv_pos_as_xyz
'x, y, z'
'-x+1/2, -y, z+1/2'
'-x, y+1/2, -z+1/2'
'x+1/2, -y+1/2, -z'

loop_
_atom_site_label
_atom_site_type_symbol
_atom_site_fract_x
_atom_site_fract_y
_atom_site_fract_z
_atom_site_U_iso_or_equiv
_atom_site_adp_type
_atom_site_occupancy
_atom_site_symmetry_multiplicity
_atom_site_calc_flag
_atom_site_refinement_flags
_atom_site_disorder_assembly
_atom_site_disorder_group
Au1 Au 0.411651(16) 0.494769(19) 0.096379(5) 0.01488(5) Uani 1 1 d . . .
Cl1 Cl 0.28291(14) 0.75674(12) 0.09082(5) 0.0238(2) Uani 1 1 d . . .
N3 N 0.6503(4) 0.0255(4) 0.07894(12) 0.0126(7) Uani 1 1 d . . .
N2 N 0.6642(4) 0.0384(4) 0.13066(13) 0.0161(8) Uani 1 1 d . . .
N1 N 0.5895(5) 0.1865(4) 0.14093(13) 0.0152(7) Uani 1 1 d . . .
C9 C 0.5674(5) 0.1591(5) 0.05588(16) 0.0136(8) Uani 1 1 d . . .
C8 C 0.5268(5) 0.2697(5) 0.09753(17) 0.0145(8) Uani 1 1 d . . .
C4 C 0.1368(5) 0.0215(6) 0.22182(16) 0.0215(9) Uani 1 1 d . . .
H4 H 0.0599 -0.0557 0.2048 0.026 Uiso 1 1 calc R . .
C6 C 0.4037(6) 0.1810(5) 0.22145(16) 0.0162(8) Uani 1 1 d . . .
C7 C 0.5746(6) 0.2370(5) 0.19633(16) 0.0193(9) Uani 1 1 d . . .
H7A H 0.5839 0.3618 0.1988 0.023 Uiso 1 1 calc R . .
H7B H 0.6735 0.1876 0.2165 0.023 Uiso 1 1 calc R . .
C3 C 0.0945(6) 0.0853(5) 0.27079(17) 0.0239(10) Uani 1 1 d . . .
H3 H -0.0126 0.0537 0.2872 0.029 Uiso 1 1 calc R . .
C5 C 0.2917(6) 0.0695(5) 0.19719(16) 0.0199(9) Uani 1 1 d . . .
H5 H 0.3202 0.0249 0.1633 0.024 Uiso 1 1 calc R . .
C1 C 0.3625(6) 0.2417(5) 0.27158(18) 0.0240(10) Uani 1 1 d . . .
H1 H 0.4412 0.3158 0.2893 0.029 Uiso 1 1 calc R . .
C16 C 0.7302(6) -0.1227(5) 0.05360(17) 0.0189(9) Uani 1 1 d . . .
H16A H 0.8407 -0.1501 0.0714 0.028 Uiso 1 1 calc R . .
H16B H 0.7531 -0.0976 0.0162 0.028 Uiso 1 1 calc R . .
H16C H 0.6502 -0.2195 0.0562 0.028 Uiso 1 1 calc R . .
C2 C 0.2069(6) 0.1947(5) 0.29593(18) 0.0248(10) Uani 1 1 d . . .
H2 H 0.1782 0.2382 0.3299 0.030 Uiso 1 1 calc R . .
C11 C 0.5763(5) 0.3252(5) -0.02646(16) 0.0146(8) Uani 1 1 d . . .
H11 H 0.6197 0.4188 -0.0068 0.018 Uiso 1 1 calc R . .
C15 C 0.4684(5) 0.0393(5) -0.03004(16) 0.0151(9) Uani 1 1 d . . .
H15 H 0.4387 -0.0637 -0.0128 0.018 Uiso 1 1 calc R . .
C10 C 0.5367(5) 0.1745(5) -0.00084(16) 0.0137(9) Uani 1 1 d . . .
C14 C 0.4442(5) 0.0551(5) -0.08394(16) 0.0169(9) Uani 1 1 d . . .
H14 H 0.3973 -0.0369 -0.1036 0.020 Uiso 1 1 calc R . .
C12 C 0.5529(5) 0.3398(5) -0.08069(16) 0.0169(9) Uani 1 1 d . . .
H12 H 0.5815 0.4429 -0.0980 0.020 Uiso 1 1 calc R . .
C13 C 0.4880(5) 0.2051(5) -0.10974(17) 0.0180(9) Uani 1 1 d . . .
H13 H 0.4734 0.2148 -0.1470 0.022 Uiso 1 1 calc R . .

loop_
_atom_site_aniso_label
_atom_site_aniso_U_11
_atom_site_aniso_U_22
_atom_site_aniso_U_33
_atom_site_aniso_U_23
_atom_site_aniso_U_13
_atom_site_aniso_U_12
Au1 0.01601(7) 0.01247(7) 0.01614(7) -0.00319(9) 0.00056(6) -0.00092(9)
Cl1 0.0262(6) 0.0138(4) 0.0314(6) -0.0056(4) -0.0020(5) 0.0024(4)
N3 0.0135(14) 0.0115(18) 0.0128(15) -0.0004(13) 0.0018(12) -0.0012(13)
N2 0.0174(16) 0.016(2) 0.0144(17) 0.0022(13) 0.0032(13) -0.0038(13)
N1 0.0153(17) 0.0176(16) 0.0127(17) -0.0012(13) 0.0021(16) -0.0016(15)
C9 0.013(2) 0.0118(18) 0.016(2) -0.0004(15) 0.0035(17) -0.0035(16)
C8 0.0116(18) 0.0159(19) 0.016(2) 0.0005(18) 0.0020(18) -0.0027(14)
C4 0.0197(19) 0.021(2) 0.024(2) 0.006(2) -0.0051(16) -0.0033(18)
C6 0.020(2) 0.0149(18) 0.013(2) 0.0013(15) 0.0000(19) 0.0028(17)
C7 0.025(2) 0.019(2) 0.013(2) -0.0021(16) -0.001(2) -0.0031(19)
C3 0.019(2) 0.026(2) 0.026(3) 0.0107(18) 0.007(2) 0.006(2)
C5 0.022(2) 0.025(2) 0.012(2) 0.0004(16) 0.0004(18) 0.0004(17)
C1 0.033(3) 0.016(2) 0.023(3) -0.0031(18) 0.001(2) -0.0025(18)
C16 0.023(2) 0.0126(19) 0.021(2) 0.0003(16) 0.002(2) 0.0033(17)
C2 0.041(3) 0.017(2) 0.017(2) 0.0004(17) 0.005(2) 0.0021(19)
C11 0.0115(19) 0.0160(18) 0.016(2) 0.0012(15) 0.0002(18) 0.0029(17)
C15 0.0146(18) 0.013(2) 0.017(2) 0.0012(15) 0.0004(16) 0.0012(14)
C10 0.012(2) 0.0142(19) 0.015(2) -0.0004(16) 0.0038(16) 0.0010(15)
C14 0.015(2) 0.0158(18) 0.020(2) -0.0048(14) -0.0041(17) -0.0011(14)
C12 0.015(2) 0.017(2) 0.018(2) 0.0028(16) 0.0014(17) 0.0011(16)
C13 0.016(2) 0.027(2) 0.011(2) -0.0006(17) -0.0008(17) 0.0026(17)

loop_
_atom_type_symbol
_atom_type_description
_atom_type_scat_dispersion_real
_atom_type_scat_dispersion_imag
_atom_type_scat_source
C C 0.0033 0.0016 'International Tables Vol C Tables 4.2.6.8 and 6.1.1.4'
H H 0.0000 0.0000 'International Tables Vol C Tables 4.2.6.8 and 6.1.1.4'
N N 0.0061 0.0033 'International Tables Vol C Tables 4.2.6.8 and 6.1.1.4'
Cl Cl 0.1484 0.1585 'International Tables Vol C Tables 4.2.6.8 and 6.1.1.4'
Au Au -2.0133 8.8022 'International Tables Vol C Tables 4.2.6.8 and 6.1.1.4'

loop_
_geom_angle_atom_site_label_1
_geom_angle_atom_site_label_2
_geom_angle_atom_site_label_3
_geom_angle
_geom_angle_site_symmetry_1
_geom_angle_site_symmetry_3
_geom_angle_publ_flag
C8 Au1 Cl1 177.18(12) . . ?
N2 N3 C9 113.8(3) . . ?
N2 N3 C16 117.5(3) . . ?
C9 N3 C16 128.7(3) . . ?
N3 N2 N1 103.2(3) . . ?
N2 N1 C8 114.7(3) . . ?
N2 N1 C7 117.5(3) . . ?
C8 N1 C7 127.7(3) . . ?
N3 C9 C8 105.3(3) . . ?
N3 C9 C10 124.1(3) . . ?
C8 C9 C10 130.6(4) . . ?
N1 C8 C9 103.0(3) . . ?
N1 C8 Au1 126.8(3) . . ?
C9 C8 Au1 130.2(3) . . ?
C3 C4 C5 120.3(4) . . ?
C3 C4 H4 119.9 . . ?
C5 C4 H4 119.9 . . ?
C5 C6 C1 119.2(4) . . ?
C5 C6 C7 122.4(4) . . ?
C1 C6 C7 118.4(4) . . ?
N1 C7 C6 112.9(3) . . ?
N1 C7 H7A 109.0 . . ?
C6 C7 H7A 109.0 . . ?
N1 C7 H7B 109.0 . . ?
C6 C7 H7B 109.0 . . ?
H7A C7 H7B 107.8 . . ?
C2 C3 C4 120.0(4) . . ?
C2 C3 H3 120.0 . . ?
C4 C3 H3 120.0 . . ?
C6 C5 C4 120.3(4) . . ?
C6 C5 H5 119.8 . . ?
C4 C5 H5 119.8 . . ?
C2 C1 C6 120.3(4) . . ?
C2 C1 H1 119.8 . . ?
C6 C1 H1 119.8 . . ?
N3 C16 H16A 109.5 . . ?
N3 C16 H16B 109.5 . . ?
H16A C16 H16B 109.5 . . ?
N3 C16 H16C 109.5 . . ?
H16A C16 H16C 109.5 . . ?
H16B C16 H16C 109.5 . . ?
C3 C2 C1 119.8(4) . . ?
C3 C2 H2 120.1 . . ?
C1 C2 H2 120.1 . . ?
C12 C11 C10 120.2(4) . . ?
C12 C11 H11 119.9 . . ?
C10 C11 H11 119.9 . . ?
C14 C15 C10 120.1(4) . . ?
C14 C15 H15 120.0 . . ?
C10 C15 H15 120.0 . . ?
C11 C10 C15 119.3(4) . . ?
C11 C10 C9 119.7(3) . . ?
C15 C10 C9 121.0(3) . . ?
C15 C14 C13 120.5(4) . . ?
C15 C14 H14 119.8 . . ?
C13 C14 H14 119.8 . . ?
C13 C12 C11 120.4(4) . . ?
C13 C12 H12 119.8 . . ?
C11 C12 H12 119.8 . . ?
C12 C13 C14 119.4(4) . . ?
C12 C13 H13 120.3 . . ?
C14 C13 H13 120.3 . . ?

loop_
_geom_bond_atom_site_label_1
_geom_bond_atom_site_label_2
_geom_bond_distance
_geom_bond_site_symmetry_2
_geom_bond_publ_flag
Au1 C8 1.982(4) . ?
Au1 Cl1 2.2940(10) . ?
N3 N2 1.315(4) . ?
N3 C9 1.361(5) . ?
N3 C16 1.467(5) . ?
N2 N1 1.326(4) . ?
N1 C8 1.365(5) . ?
N1 C7 1.460(5) . ?
C9 C8 1.402(5) . ?
C9 C10 1.457(6) . ?
C4 C3 1.374(6) . ?
C4 C5 1.388(6) . ?
C4 H4 0.9500 . ?
C6 C5 1.371(6) . ?
C6 C1 1.390(6) . ?
C6 C7 1.517(6) . ?
C7 H7A 0.9900 . ?
C7 H7B 0.9900 . ?
C3 C2 1.373(6) . ?
C3 H3 0.9500 . ?
C5 H5 0.9500 . ?
C1 C2 1.388(6) . ?
C1 H1 0.9500 . ?
C16 H16A 0.9800 . ?
C16 H16B 0.9800 . ?
C16 H16C 0.9800 . ?
C2 H2 0.9500 . ?
C11 C12 1.387(6) . ?
C11 C10 1.388(5) . ?
C11 H11 0.9500 . ?
C15 C14 1.380(5) . ?
C15 C10 1.398(5) . ?
C15 H15 0.9500 . ?
C14 C13 1.392(6) . ?
C14 H14 0.9500 . ?
C12 C13 1.384(6) . ?
C12 H12 0.9500 . ?
C13 H13 0.9500 . ?
